data_2243449
loop_
_publ_author_name
'Kafuta, Kevin'
'Golz, Christopher'
'Alcarazo, Manuel'

_publ_section_title
;
 Polymorphism of bis(1,3-benzothiazol-2-yl) trithiocarbonate
;
_journal_coeditor_code HB7924
_journal_issue 7
_journal_name_full 'Acta Crystallographica Section E'
_journal_page_first 1126
_journal_page_last 1130
_journal_paper_doi 10.1107/S2056989020008105
_journal_volume 76
_journal_year 2020
_chemical_formula_iupac 'C15 H8 N2 S5'
_chemical_formula_moiety 'C15 H8 N2 S5'
_chemical_formula_sum 'C15 H8 N2 S5'
_chemical_formula_weight 376.53
_chemical_melting_point 420
_chemical_name_systematic
;
Bis(1,3-benzothiazol-2-yl) trithiocarbonate
;
_space_group_crystal_system orthorhombic
_space_group_IT_number 60
_space_group_name_Hall '-P 2n 2ab'
_space_group_name_H-M_alt 'P b c n'
_atom_sites_solution_hydrogens geom
_atom_sites_solution_primary dual
_cell_angle_alpha 90
_cell_angle_beta 90
_cell_angle_gamma 90
_cell_formula_units_Z 4
_cell_length_a 3.9458(15)
_cell_length_b 11.434(3)
_cell_length_c 33.366(11)
_cell_measurement_reflns_used 744
_cell_measurement_temperature 298.65
_cell_measurement_theta_max 23.73
_cell_measurement_theta_min 2.44
_cell_volume 1505.3(9)
_computing_cell_refinement
;
SAINT (Bruker, 2016)
;
_computing_data_collection
;
APEX3 (Bruker, 2016)
;
_computing_data_reduction
;
SAINT (Bruker, 2016)
;
_computing_molecular_graphics
;
<i>OLEX2</i> (Dolomanov <i>et al.</i>,  2009)
;
_computing_publication_material
;
<i>OLEX2</i> (Dolomanov <i>et al.</i>,  2009)
;
_computing_structure_refinement
;
SHELXL (Sheldrick, 2015b)
;
_computing_structure_solution
;
ShelXT (Sheldrick, 2015a)
;
_diffrn_ambient_temperature 298.65
_diffrn_detector_area_resol_mean 8.33
_diffrn_measured_fraction_theta_full 0.999
_diffrn_measured_fraction_theta_max 0.997
_diffrn_measurement_device_type 'Bruker D8 Venture Dual Source'
_diffrn_measurement_method '\f and \w scans'
_diffrn_radiation_type MoK\a
_diffrn_radiation_wavelength 0.71073
_diffrn_reflns_av_R_equivalents 0.0481
_diffrn_reflns_av_unetI/netI 0.0324
_diffrn_reflns_limit_h_max 5
_diffrn_reflns_limit_h_min -5
_diffrn_reflns_limit_k_max 15
_diffrn_reflns_limit_k_min -15
_diffrn_reflns_limit_l_max 46
_diffrn_reflns_limit_l_min -46
_diffrn_reflns_number 17286
_diffrn_reflns_theta_full 25.242
_diffrn_reflns_theta_max 29.768
_diffrn_reflns_theta_min 2.442
_exptl_absorpt_coefficient_mu 0.764
_exptl_absorpt_correction_T_max 0.3357
_exptl_absorpt_correction_T_min 0.2475
_exptl_absorpt_correction_type multi-scan
_exptl_absorpt_process_details
;
(SADABS; Bruker, 2016)
;
_exptl_crystal_colour orange
_exptl_crystal_density_diffrn 1.661
_exptl_crystal_description needle
_exptl_crystal_F_000 768
_exptl_crystal_size_max 0.24
_exptl_crystal_size_mid 0.073
_exptl_crystal_size_min 0.019
_refine_diff_density_max 0.323
_refine_diff_density_min -0.343
_refine_ls_extinction_method none
_refine_ls_goodness_of_fit_ref 1.099
_refine_ls_hydrogen_treatment constr
_refine_ls_matrix_type full
_refine_ls_number_parameters 101
_refine_ls_number_reflns 2147
_refine_ls_number_restraints 0
_refine_ls_restrained_S_all 1.099
_refine_ls_R_factor_all 0.0661
_refine_ls_R_factor_gt 0.0505
_refine_ls_shift/su_max 0.001
_refine_ls_shift/su_mean 0.000
_refine_ls_structure_factor_coef Fsqd
_refine_ls_weighting_details 'w=1/[\s^2^(Fo^2^)+(0.0292P)^2^+2.5718P] where P=(Fo^2^+2Fc^2^)/3'
_refine_ls_weighting_scheme calc
_refine_ls_wR_factor_gt 0.1033
_refine_ls_wR_factor_ref 0.1097
_reflns_number_gt 1708
_reflns_number_total 2147
_reflns_threshold_expression 'I > 2\s(I)'
_cod_data_source_file hb7924sup1.cif
_cod_data_source_block ss
_cod_original_cell_volume 1505.4(9)
_cod_database_code 2243449
_shelx_space_group_comment
;
The symmetry employed for this shelxl refinement is uniquely defined
by the following loop, which should always be used as a source of
symmetry information in preference to the above space-group names.
They are only intended as comments.
;
_shelx_estimated_absorpt_t_min 0.838
_shelx_estimated_absorpt_t_max 0.986

loop_
_space_group_symop_operation_xyz
'x, y, z'
'-x+1/2, -y+1/2, z+1/2'
'-x, y, -z+1/2'
'x+1/2, -y+1/2, -z'
'-x, -y, -z'
'x-1/2, y-1/2, -z-1/2'
'x, -y, z-1/2'
'-x-1/2, y-1/2, z'

loop_
_atom_site_type_symbol
_atom_site_label
_atom_site_fract_x
_atom_site_fract_y
_atom_site_fract_z
_atom_site_U_iso_or_equiv
_atom_site_adp_type
_atom_site_calc_flag
_atom_site_occupancy
_atom_site_disorder_assembly
_atom_site_disorder_group
S S1 0.3107(2) 0.53882(6) 0.33530(2) 0.03516(19) Uani d 1 . .
S S2 -0.0018(2) 0.75692(6) 0.29112(2) 0.0406(2) Uani d 1 . .
S S3 0.000000 0.52046(9) 0.250000 0.0464(3) Uani d 1 . .
N N1 0.2014(7) 0.7473(2) 0.36435(6) 0.0339(5) Uani d 1 . .
C C1 0.4357(7) 0.5675(2) 0.38429(7) 0.0303(5) Uani d 1 . .
C C2 0.3531(7) 0.6823(2) 0.39456(7) 0.0303(5) Uani d 1 . .
C C3 0.4219(8) 0.7232(3) 0.43318(7) 0.0380(7) Uani d 1 . .
H H3 0.364207 0.798967 0.440712 0.046 Uiso calc 1 . .
C C4 0.5772(8) 0.6486(3) 0.45974(8) 0.0417(7) Uani d 1 . .
H H4 0.626489 0.674805 0.485467 0.050 Uiso calc 1 . .
C C5 0.6622(8) 0.5349(3) 0.44906(8) 0.0419(7) Uani d 1 . .
H H5 0.766095 0.486440 0.467776 0.050 Uiso calc 1 . .
C C6 0.5954(8) 0.4927(3) 0.41122(8) 0.0365(6) Uani d 1 . .
H H6 0.654756 0.416888 0.403921 0.044 Uiso calc 1 . .
C C7 0.1712(7) 0.6830(2) 0.33240(7) 0.0308(5) Uani d 1 . .
C C8 0.000000 0.6615(3) 0.250000 0.0302(8) Uani d 1 . .

loop_
_atom_site_aniso_label
_atom_site_aniso_U_11
_atom_site_aniso_U_22
_atom_site_aniso_U_33
_atom_site_aniso_U_12
_atom_site_aniso_U_13
_atom_site_aniso_U_23
S1 0.0508(4) 0.0307(3) 0.0240(3) 0.0060(3) -0.0060(3) -0.0048(2)
S2 0.0647(5) 0.0311(3) 0.0261(3) 0.0092(4) -0.0079(3) -0.0031(2)
S3 0.0809(9) 0.0299(5) 0.0284(4) 0.000 -0.0129(5) 0.000
N1 0.0472(14) 0.0301(11) 0.0244(9) 0.0004(11) -0.0001(10) -0.0024(8)
C1 0.0335(14) 0.0346(13) 0.0228(10) -0.0035(11) 0.0007(10) -0.0013(9)
C2 0.0366(15) 0.0326(13) 0.0216(10) -0.0048(12) 0.0010(10) -0.0016(9)
C3 0.0514(18) 0.0395(15) 0.0231(11) -0.0053(13) 0.0025(11) -0.0053(10)
C4 0.0486(18) 0.0530(18) 0.0235(11) -0.0101(15) -0.0047(12) -0.0022(11)
C5 0.0489(18) 0.0495(17) 0.0275(12) -0.0040(15) -0.0064(12) 0.0057(12)
C6 0.0428(16) 0.0357(14) 0.0310(12) 0.0030(13) -0.0057(11) 0.0010(10)
C7 0.0388(15) 0.0318(12) 0.0218(10) -0.0001(12) -0.0002(10) -0.0009(9)
C8 0.035(2) 0.0332(18) 0.0227(14) 0.000 -0.0008(14) 0.000

loop_
_atom_type_symbol
_atom_type_description
_atom_type_scat_dispersion_real
_atom_type_scat_dispersion_imag
_atom_type_scat_source
C C 0.0033 0.0016 'International Tables Vol C Tables 4.2.6.8 and 6.1.1.4'
H H 0.0000 0.0000 'International Tables Vol C Tables 4.2.6.8 and 6.1.1.4'
N N 0.0061 0.0033 'International Tables Vol C Tables 4.2.6.8 and 6.1.1.4'
S S 0.1246 0.1234 'International Tables Vol C Tables 4.2.6.8 and 6.1.1.4'

loop_
_geom_angle_atom_site_label_1
_geom_angle_atom_site_label_2
_geom_angle_atom_site_label_3
_geom_angle_site_symmetry_1
_geom_angle_site_symmetry_3
_geom_angle
_geom_angle_publ_flag
C1 S1 C7 . . 87.88(12) ?
C8 S2 C7 . . 108.23(13) ?
C7 N1 C2 . . 109.4(2) ?
C2 C1 S1 . . 110.02(19) ?
C6 C1 S1 . . 128.3(2) ?
C6 C1 C2 . . 121.7(2) ?
N1 C2 C1 . . 115.2(2) ?
N1 C2 C3 . . 125.1(2) ?
C1 C2 C3 . . 119.7(2) ?
C2 C3 H3 . . 120.9 ?
C4 C3 C2 . . 118.3(3) ?
C4 C3 H3 . . 120.9 ?
C3 C4 H4 . . 119.2 ?
C3 C4 C5 . . 121.6(2) ?
C5 C4 H4 . . 119.2 ?
C4 C5 H5 . . 119.4 ?
C6 C5 C4 . . 121.1(3) ?
C6 C5 H5 . . 119.4 ?
C1 C6 H6 . . 121.2 ?
C5 C6 C1 . . 117.6(3) ?
C5 C6 H6 . . 121.2 ?
S1 C7 S2 . . 128.53(14) ?
N1 C7 S1 . . 117.46(19) ?
N1 C7 S2 . . 114.0(2) ?
S2 C8 S2 . 3 103.00(19) ?
S3 C8 S2 . . 128.50(10) ?
S3 C8 S2 . 3 128.50(10) ?

loop_
_geom_bond_atom_site_label_1
_geom_bond_atom_site_label_2
_geom_bond_site_symmetry_2
_geom_bond_distance
_geom_bond_publ_flag
S1 C1 . 1.739(2) ?
S1 C7 . 1.741(3) ?
S2 C7 . 1.755(3) ?
S2 C8 . 1.753(2) ?
S3 C8 . 1.612(4) ?
N1 C2 . 1.388(3) ?
N1 C7 . 1.300(3) ?
C1 C2 . 1.395(4) ?
C1 C6 . 1.392(4) ?
C2 C3 . 1.397(3) ?
C3 H3 . 0.9300 ?
C3 C4 . 1.375(4) ?
C4 H4 . 0.9300 ?
C4 C5 . 1.389(4) ?
C5 H5 . 0.9300 ?
C5 C6 . 1.377(4) ?
C6 H6 . 0.9300 ?

loop_
_geom_torsion_atom_site_label_1
_geom_torsion_atom_site_label_2
_geom_torsion_atom_site_label_3
_geom_torsion_atom_site_label_4
_geom_torsion_site_symmetry_1
_geom_torsion_site_symmetry_2
_geom_torsion_site_symmetry_3
_geom_torsion_site_symmetry_4
_geom_torsion
_geom_torsion_publ_flag
S1 C1 C2 N1 . . . . -1.3(3) ?
S1 C1 C2 C3 . . . . 178.1(2) ?
S1 C1 C6 C5 . . . . -178.4(2) ?
N1 C2 C3 C4 . . . . -179.3(3) ?
C1 S1 C7 S2 . . . . 176.9(2) ?
C1 S1 C7 N1 . . . . -1.8(2) ?
C1 C2 C3 C4 . . . . 1.4(4) ?
C2 N1 C7 S1 . . . . 1.3(3) ?
C2 N1 C7 S2 . . . . -177.49(19) ?
C2 C1 C6 C5 . . . . 1.6(4) ?
C2 C3 C4 C5 . . . . -0.6(5) ?
C3 C4 C5 C6 . . . . 0.3(5) ?
C4 C5 C6 C1 . . . . -0.8(5) ?
C6 C1 C2 N1 . . . . 178.7(3) ?
C6 C1 C2 C3 . . . . -1.9(4) ?
C7 S1 C1 C2 . . . . 1.6(2) ?
C7 S1 C1 C6 . . . . -178.3(3) ?
C7 S2 C8 S2 . . . 3 -155.54(12) ?
C7 S2 C8 S3 . . . . 24.46(12) ?
C7 N1 C2 C1 . . . . 0.0(4) ?
C7 N1 C2 C3 . . . . -179.3(3) ?
C8 S2 C7 S1 . . . . -2.4(2) ?
C8 S2 C7 N1 . . . . 176.3(2) ?

_cod_database_fobs_code 2243449
